data_4104710
loop_
_publ_author_name
'David V. Partyka'
'Marlena P. Washington'
'Thomas G. Gray'
'James B. Updegraff III'
'John F. Turner'
'John D. Protasiewicz'

_publ_section_title
;
 Unusual Phosphorus-Phosphorus Double Bond Contraction upon Mono- and
 Di-auration of a Diphosphene
;
_journal_name_full 'Journal of the American Chemical Society'
_journal_page_first 10041
_journal_page_last 10048
_journal_paper_doi 10.1021/ja900813v
_journal_volume 131
_journal_year 2009
_chemical_formula_moiety 'C36 H58 Au2 Cl2 P2'
_chemical_formula_sum 'C36 H58 Au2 Cl2 P2'
_chemical_formula_weight 1017.60
_chemical_name_systematic
; 
 ? 
;
_space_group_IT_number 2
_symmetry_cell_setting triclinic
_symmetry_space_group_name_Hall '-P 1'
_symmetry_space_group_name_H-M 'P -1'
_atom_sites_solution_hydrogens geom
_atom_sites_solution_primary direct
_atom_sites_solution_secondary difmap
_audit_creation_method SHELXL-97
_cell_angle_alpha 99.669(2)
_cell_angle_beta 99.410(2)
_cell_angle_gamma 99.408(3)
_cell_formula_units_Z 1
_cell_length_a 8.8414(13)
_cell_length_b 9.2149(14)
_cell_length_c 12.2231(14)
_cell_measurement_reflns_used 4328
_cell_measurement_temperature 100(2)
_cell_measurement_theta_max 27.68
_cell_measurement_theta_min 2.38
_cell_volume 949.6(2)
_computing_cell_refinement 'Bruker SMART'
_computing_data_collection 'Bruker SMART'
_computing_data_reduction 'Bruker SAINT'
_computing_molecular_graphics 'Bruker SHELXTL'
_computing_publication_material 'Bruker SHELXTL'
_computing_structure_refinement 'SHELXL-97 (Sheldrick, 1997)'
_computing_structure_solution 'SHELXS-97 (Sheldrick, 1990)'
_diffrn_ambient_temperature 100(2)
_diffrn_measured_fraction_theta_full 0.979
_diffrn_measured_fraction_theta_max 0.979
_diffrn_measurement_device_type 'Bruker AXS APEX II CCD area detector'
_diffrn_measurement_method 'phi and omega scans'
_diffrn_radiation_monochromator graphite
_diffrn_radiation_source 'fine-focus sealed tube'
_diffrn_radiation_type MoK\a
_diffrn_radiation_wavelength 0.71073
_diffrn_reflns_av_R_equivalents 0.0000
_diffrn_reflns_av_sigmaI/netI 0.0355
_diffrn_reflns_limit_h_max 11
_diffrn_reflns_limit_h_min -11
_diffrn_reflns_limit_k_max 11
_diffrn_reflns_limit_k_min -11
_diffrn_reflns_limit_l_max 15
_diffrn_reflns_limit_l_min 0
_diffrn_reflns_number 4164
_diffrn_reflns_theta_full 27.25
_diffrn_reflns_theta_max 27.25
_diffrn_reflns_theta_min 2.29
_diffrn_standards_decay_% none
_diffrn_standards_number 0
_exptl_absorpt_coefficient_mu 7.964
_exptl_absorpt_correction_T_max 0.5343
_exptl_absorpt_correction_T_min 0.3623
_exptl_absorpt_correction_type multi-scan
_exptl_absorpt_process_details 'AXScale in APEX2 (Bruker, 2004)'
_exptl_crystal_colour colourless
_exptl_crystal_density_diffrn 1.779
_exptl_crystal_description Irregular
_exptl_crystal_F_000 496
_exptl_crystal_size_max 0.16
_exptl_crystal_size_mid 0.14
_exptl_crystal_size_min 0.09
_refine_diff_density_max 4.938
_refine_diff_density_min -4.697
_refine_diff_density_rms 0.354
_refine_ls_extinction_method none
_refine_ls_goodness_of_fit_ref 1.121
_refine_ls_hydrogen_treatment constr
_refine_ls_matrix_type full
_refine_ls_number_parameters 199
_refine_ls_number_reflns 4164
_refine_ls_number_restraints 0
_refine_ls_restrained_S_all 1.121
_refine_ls_R_factor_all 0.0534
_refine_ls_R_factor_gt 0.0461
_refine_ls_shift/su_max 0.002
_refine_ls_shift/su_mean 0.000
_refine_ls_structure_factor_coef Fsqd
_refine_ls_weighting_details 'calc w=1/[\s^2^(Fo^2^)+(0.0717P)^2^+17.4751P] where P=(Fo^2^+2Fc^2^)/3'
_refine_ls_weighting_scheme calc
_refine_ls_wR_factor_gt 0.1284
_refine_ls_wR_factor_ref 0.1376
_reflns_number_gt 3831
_reflns_number_total 4164
_reflns_threshold_expression >2sigma(I)
_cod_data_source_file ja900813v_si_002.cif
_cod_data_source_block ju031908
_cod_database_code 4104710

loop_
_symmetry_equiv_pos_as_xyz
'x, y, z'
'-x, -y, -z'

loop_
_atom_site_label
_atom_site_type_symbol
_atom_site_fract_x
_atom_site_fract_y
_atom_site_fract_z
_atom_site_U_iso_or_equiv
_atom_site_adp_type
_atom_site_occupancy
_atom_site_symmetry_multiplicity
_atom_site_calc_flag
_atom_site_refinement_flags
Au1 Au 1.24850(3) 1.25155(3) 1.07811(3) 0.01367(13) Uani 1 1 d .
P1 P 1.0715(2) 1.0678(2) 0.96622(18) 0.0115(4) Uani 1 1 d .
Cl4 Cl 1.4226(3) 1.4403(2) 1.1976(2) 0.0254(5) Uani 1 1 d .
C2 C 1.0633(9) 0.8778(9) 0.7607(7) 0.0121(15) Uani 1 1 d .
C11 C 0.7399(10) 0.7367(9) 0.4948(7) 0.0129(16) Uani 1 1 d .
C3 C 0.9728(10) 0.7941(9) 0.6592(7) 0.0147(16) Uani 1 1 d .
H3 H 1.0039 0.7058 0.6258 0.018 Uiso 1 1 calc R
C5 C 0.8055(10) 0.9679(9) 0.6507(7) 0.0136(16) Uani 1 1 d .
H5 H 0.7205 1.0007 0.6105 0.016 Uiso 1 1 calc R
C14 C 0.5672(11) 0.7136(12) 0.5047(9) 0.026(2) Uani 1 1 d .
H14A H 0.5522 0.6616 0.5669 0.039 Uiso 1 1 calc R
H14B H 0.5027 0.6531 0.4337 0.039 Uiso 1 1 calc R
H14C H 0.5364 0.8113 0.5197 0.039 Uiso 1 1 calc R
C4 C 0.8407(10) 0.8320(9) 0.6042(7) 0.0142(16) Uani 1 1 d .
C7 C 1.2164(9) 0.8218(9) 0.7987(7) 0.0130(16) Uani 1 1 d .
C1 C 1.0123(9) 1.0044(9) 0.8131(7) 0.0111(15) Uani 1 1 d .
C6 C 0.8871(9) 1.0579(9) 0.7521(7) 0.0113(15) Uani 1 1 d .
C13 C 0.7620(13) 0.8202(11) 0.3984(8) 0.024(2) Uani 1 1 d .
H13A H 0.7326 0.9183 0.4154 0.037 Uiso 1 1 calc R
H13B H 0.6957 0.7614 0.3275 0.037 Uiso 1 1 calc R
H13C H 0.8718 0.8342 0.3908 0.037 Uiso 1 1 calc R
C9 C 1.1748(11) 0.6625(11) 0.8221(9) 0.023(2) Uani 1 1 d .
H9A H 1.2704 0.6316 0.8547 0.034 Uiso 1 1 calc R
H9B H 1.1243 0.5924 0.7511 0.034 Uiso 1 1 calc R
H9C H 1.1032 0.6621 0.8755 0.034 Uiso 1 1 calc R
C16 C 0.8382(11) 1.2896(10) 0.6852(8) 0.0203(18) Uani 1 1 d .
H16A H 0.7953 1.3806 0.7017 0.030 Uiso 1 1 calc R
H16B H 0.7755 1.2246 0.6153 0.030 Uiso 1 1 calc R
H16C H 0.9465 1.3172 0.6757 0.030 Uiso 1 1 calc R
C15 C 0.8341(10) 1.2061(9) 0.7830(8) 0.0157(17) Uani 1 1 d .
C10 C 1.3076(10) 0.8173(10) 0.7014(8) 0.0175(17) Uani 1 1 d .
H10A H 1.3450 0.9199 0.6923 0.026 Uiso 1 1 calc R
H10B H 1.2387 0.7601 0.6310 0.026 Uiso 1 1 calc R
H10C H 1.3970 0.7691 0.7189 0.026 Uiso 1 1 calc R
C8 C 1.3291(11) 0.9190(11) 0.9020(8) 0.022(2) Uani 1 1 d .
H8A H 1.4279 0.8830 0.9112 0.034 Uiso 1 1 calc R
H8B H 1.2836 0.9133 0.9694 0.034 Uiso 1 1 calc R
H8C H 1.3487 1.0233 0.8921 0.034 Uiso 1 1 calc R
C12 C 0.7822(11) 0.5820(10) 0.4668(8) 0.0206(18) Uani 1 1 d .
H12A H 0.8904 0.5939 0.4555 0.031 Uiso 1 1 calc R
H12B H 0.7119 0.5233 0.3975 0.031 Uiso 1 1 calc R
H12C H 0.7713 0.5297 0.5294 0.031 Uiso 1 1 calc R
C18 C 0.9309(13) 1.3163(10) 0.8863(8) 0.025(2) Uani 1 1 d .
H18A H 1.0408 1.3343 0.8789 0.037 Uiso 1 1 calc R
H18B H 0.9212 1.2749 0.9541 0.037 Uiso 1 1 calc R
H18C H 0.8935 1.4112 0.8926 0.037 Uiso 1 1 calc R
C17 C 0.6627(12) 1.1732(11) 0.7990(10) 0.028(2) Uani 1 1 d .
H17A H 0.6334 1.2670 0.8309 0.042 Uiso 1 1 calc R
H17B H 0.6524 1.1031 0.8506 0.042 Uiso 1 1 calc R
H17C H 0.5939 1.1286 0.7256 0.042 Uiso 1 1 calc R

loop_
_atom_site_aniso_label
_atom_site_aniso_U_11
_atom_site_aniso_U_22
_atom_site_aniso_U_33
_atom_site_aniso_U_23
_atom_site_aniso_U_13
_atom_site_aniso_U_12
Au1 0.01250(18) 0.00992(18) 0.0159(2) -0.00398(12) 0.00223(12) 0.00196(12)
P1 0.0129(9) 0.0079(9) 0.0127(10) -0.0014(7) 0.0038(8) 0.0014(7)
Cl4 0.0202(10) 0.0132(10) 0.0341(13) -0.0077(9) -0.0079(9) 0.0040(8)
C2 0.010(4) 0.011(4) 0.015(4) 0.001(3) 0.006(3) 0.000(3)
C11 0.014(4) 0.015(4) 0.009(4) -0.002(3) 0.001(3) 0.003(3)
C3 0.018(4) 0.009(4) 0.016(4) -0.003(3) 0.009(3) 0.001(3)
C5 0.014(4) 0.014(4) 0.012(4) 0.001(3) 0.005(3) 0.002(3)
C14 0.012(4) 0.026(5) 0.032(6) -0.009(4) -0.001(4) 0.000(4)
C4 0.015(4) 0.015(4) 0.012(4) 0.004(3) 0.001(3) 0.001(3)
C7 0.010(3) 0.014(4) 0.015(4) -0.002(3) 0.001(3) 0.008(3)
C1 0.008(3) 0.008(3) 0.015(4) 0.001(3) 0.000(3) 0.000(3)
C6 0.011(3) 0.012(4) 0.011(4) 0.003(3) 0.001(3) 0.002(3)
C13 0.036(5) 0.022(5) 0.014(5) 0.004(4) 0.004(4) 0.002(4)
C9 0.020(4) 0.023(5) 0.031(5) 0.009(4) 0.010(4) 0.010(4)
C16 0.022(4) 0.015(4) 0.027(5) 0.007(4) 0.007(4) 0.006(3)
C15 0.019(4) 0.008(4) 0.020(5) 0.000(3) 0.008(3) 0.005(3)
C10 0.017(4) 0.018(4) 0.020(5) 0.002(3) 0.007(3) 0.008(3)
C8 0.016(4) 0.030(5) 0.016(5) -0.015(4) 0.000(3) 0.010(4)
C12 0.019(4) 0.015(4) 0.023(5) -0.004(3) 0.004(4) -0.003(3)
C18 0.036(5) 0.013(4) 0.022(5) -0.003(4) -0.001(4) 0.010(4)
C17 0.028(5) 0.021(5) 0.042(6) 0.013(4) 0.018(5) 0.010(4)

loop_
_atom_type_symbol
_atom_type_description
_atom_type_scat_dispersion_real
_atom_type_scat_dispersion_imag
_atom_type_scat_source
C C 0.0033 0.0016 'International Tables Vol C Tables 4.2.6.8 and 6.1.1.4'
H H 0.0000 0.0000 'International Tables Vol C Tables 4.2.6.8 and 6.1.1.4'
P P 0.1023 0.0942 'International Tables Vol C Tables 4.2.6.8 and 6.1.1.4'
Cl Cl 0.1484 0.1585 'International Tables Vol C Tables 4.2.6.8 and 6.1.1.4'
Au Au -2.0133 8.8022 'International Tables Vol C Tables 4.2.6.8 and 6.1.1.4'

loop_
_geom_angle_atom_site_label_1
_geom_angle_atom_site_label_2
_geom_angle_atom_site_label_3
_geom_angle
_geom_angle_site_symmetry_1
_geom_angle_site_symmetry_3
P1 Au1 Cl4 177.62(9) . .
C1 P1 P1 106.0(3) . 2_777
C1 P1 Au1 134.4(3) . .
P1 P1 Au1 119.52(16) 2_777 .
C3 C2 C1 118.0(7) . .
C3 C2 C7 113.8(7) . .
C1 C2 C7 128.1(7) . .
C4 C11 C12 112.3(7) . .
C4 C11 C13 108.4(7) . .
C12 C11 C13 109.3(7) . .
C4 C11 C14 109.8(7) . .
C12 C11 C14 108.0(7) . .
C13 C11 C14 108.9(8) . .
C4 C3 C2 123.7(8) . .
C4 C3 H3 118.2 . .
C2 C3 H3 118.2 . .
C6 C5 C4 123.8(8) . .
C6 C5 H5 118.1 . .
C4 C5 H5 118.1 . .
C11 C14 H14A 109.5 . .
C11 C14 H14B 109.5 . .
H14A C14 H14B 109.5 . .
C11 C14 H14C 109.5 . .
H14A C14 H14C 109.5 . .
H14B C14 H14C 109.5 . .
C3 C4 C5 116.6(8) . .
C3 C4 C11 123.1(8) . .
C5 C4 C11 120.2(7) . .
C8 C7 C9 108.2(8) . .
C8 C7 C10 105.7(7) . .
C9 C7 C10 109.4(7) . .
C8 C7 C2 116.2(7) . .
C9 C7 C2 109.2(7) . .
C10 C7 C2 108.0(7) . .
C2 C1 C6 119.6(7) . .
C2 C1 P1 118.8(6) . .
C6 C1 P1 119.9(6) . .
C5 C6 C1 117.3(7) . .
C5 C6 C15 114.6(7) . .
C1 C6 C15 128.0(7) . .
C11 C13 H13A 109.5 . .
C11 C13 H13B 109.5 . .
H13A C13 H13B 109.5 . .
C11 C13 H13C 109.5 . .
H13A C13 H13C 109.5 . .
H13B C13 H13C 109.5 . .
C7 C9 H9A 109.5 . .
C7 C9 H9B 109.5 . .
H9A C9 H9B 109.5 . .
C7 C9 H9C 109.5 . .
H9A C9 H9C 109.5 . .
H9B C9 H9C 109.5 . .
C15 C16 H16A 109.5 . .
C15 C16 H16B 109.5 . .
H16A C16 H16B 109.5 . .
C15 C16 H16C 109.5 . .
H16A C16 H16C 109.5 . .
H16B C16 H16C 109.5 . .
C18 C15 C6 116.8(7) . .
C18 C15 C16 105.3(7) . .
C6 C15 C16 109.2(7) . .
C18 C15 C17 108.6(8) . .
C6 C15 C17 109.0(7) . .
C16 C15 C17 107.5(8) . .
C7 C10 H10A 109.5 . .
C7 C10 H10B 109.5 . .
H10A C10 H10B 109.5 . .
C7 C10 H10C 109.5 . .
H10A C10 H10C 109.5 . .
H10B C10 H10C 109.5 . .
C7 C8 H8A 109.5 . .
C7 C8 H8B 109.5 . .
H8A C8 H8B 109.5 . .
C7 C8 H8C 109.5 . .
H8A C8 H8C 109.5 . .
H8B C8 H8C 109.5 . .
C11 C12 H12A 109.5 . .
C11 C12 H12B 109.5 . .
H12A C12 H12B 109.5 . .
C11 C12 H12C 109.5 . .
H12A C12 H12C 109.5 . .
H12B C12 H12C 109.5 . .
C15 C18 H18A 109.5 . .
C15 C18 H18B 109.5 . .
H18A C18 H18B 109.5 . .
C15 C18 H18C 109.5 . .
H18A C18 H18C 109.5 . .
H18B C18 H18C 109.5 . .
C15 C17 H17A 109.5 . .
C15 C17 H17B 109.5 . .
H17A C17 H17B 109.5 . .
C15 C17 H17C 109.5 . .
H17A C17 H17C 109.5 . .
H17B C17 H17C 109.5 . .

loop_
_geom_bond_atom_site_label_1
_geom_bond_atom_site_label_2
_geom_bond_distance
_geom_bond_site_symmetry_2
Au1 P1 2.201(2) .
Au1 Cl4 2.250(2) .
P1 C1 1.825(9) .
P1 P1 2.003(4) 2_777
C2 C3 1.388(12) .
C2 C1 1.411(11) .
C2 C7 1.555(11) .
C11 C4 1.521(11) .
C11 C12 1.530(12) .
C11 C13 1.532(12) .
C11 C14 1.534(12) .
C3 C4 1.376(12) .
C3 H3 0.9500 .
C5 C6 1.383(12) .
C5 C4 1.391(12) .
C5 H5 0.9500 .
C14 H14A 0.9800 .
C14 H14B 0.9800 .
C14 H14C 0.9800 .
C7 C8 1.519(12) .
C7 C9 1.540(12) .
C7 C10 1.541(12) .
C1 C6 1.434(11) .
C6 C15 1.523(11) .
C13 H13A 0.9800 .
C13 H13B 0.9800 .
C13 H13C 0.9800 .
C9 H9A 0.9800 .
C9 H9B 0.9800 .
C9 H9C 0.9800 .
C16 C15 1.529(12) .
C16 H16A 0.9800 .
C16 H16B 0.9800 .
C16 H16C 0.9800 .
C15 C18 1.513(13) .
C15 C17 1.547(13) .
C10 H10A 0.9800 .
C10 H10B 0.9800 .
C10 H10C 0.9800 .
C8 H8A 0.9800 .
C8 H8B 0.9800 .
C8 H8C 0.9800 .
C12 H12A 0.9800 .
C12 H12B 0.9800 .
C12 H12C 0.9800 .
C18 H18A 0.9800 .
C18 H18B 0.9800 .
C18 H18C 0.9800 .
C17 H17A 0.9800 .
C17 H17B 0.9800 .
C17 H17C 0.9800 .
